data_4064739
loop_
_publ_author_name
'Fleischhauer, Sebastian'
'Eichele, Klaus'
'Schellenberg, Inga'
'P\"ottgen, Rainer'
'Wesemann, Lars'

_publ_section_title
;
 Cobalt, Rhodium, Iridium, and Ruthenium Carbonyl Complexes with
 Stanna-closo-dodecaborate:103Rh NMR,119Sn M\"ossbauer Spectroscopy, and
 Solid-State119Sn NMR
;
_journal_issue 11
_journal_name_full Organometallics
_journal_page_first 3200
_journal_paper_doi 10.1021/om200301v
_journal_volume 30
_journal_year 2011
_chemical_formula_sum 'C32 H97 B22 Cl2 N5 O2 Ru Sn2'
_chemical_formula_weight 1231.32
_chemical_name_systematic
;
 ?
;
_space_group_IT_number 15
_symmetry_cell_setting monoclinic
_symmetry_space_group_name_Hall '-C 2yc'
_symmetry_space_group_name_H-M 'C 1 2/c 1'
_atom_sites_solution_hydrogens geom
_atom_sites_solution_primary direct
_atom_sites_solution_secondary difmap
_audit_creation_method SHELXL-97
_cell_angle_alpha 90.00
_cell_angle_beta 120.897(5)
_cell_angle_gamma 90.00
_cell_formula_units_Z 4
_cell_length_a 26.758(2)
_cell_length_b 17.9420(8)
_cell_length_c 14.4783(11)
_cell_measurement_reflns_used 19749
_cell_measurement_temperature 173(2)
_cell_measurement_theta_max 58.3
_cell_measurement_theta_min 8.0
_cell_volume 5964.5(8)
_computing_cell_refinement 'Stoe X-Area'
_computing_data_collection 'Stoe WinXpose'
_computing_data_reduction 'Stoe X-Area'
_computing_molecular_graphics ORTEP3
_computing_publication_material SHELX97
_computing_structure_refinement 'SHELXL-97 (Sheldrick, 1997)'
_computing_structure_solution 'SHELXS-97 (Sheldrick, 1990)'
_diffrn_ambient_temperature 173(2)
_diffrn_measured_fraction_theta_full 0.985
_diffrn_measured_fraction_theta_max 0.985
_diffrn_measurement_device_type 'Stoe IPDS 2T'
_diffrn_measurement_method 'OMEGA SCANS'
_diffrn_radiation_monochromator graphite
_diffrn_radiation_source 'fine-focus sealed tube'
_diffrn_radiation_type MoK\a
_diffrn_radiation_wavelength 0.71073
_diffrn_reflns_av_R_equivalents 0.0950
_diffrn_reflns_av_sigmaI/netI 0.0449
_diffrn_reflns_limit_h_max 31
_diffrn_reflns_limit_h_min -31
_diffrn_reflns_limit_k_max 20
_diffrn_reflns_limit_k_min -21
_diffrn_reflns_limit_l_max 17
_diffrn_reflns_limit_l_min -17
_diffrn_reflns_number 36831
_diffrn_reflns_theta_full 25.03
_diffrn_reflns_theta_max 25.03
_diffrn_reflns_theta_min 6.08
_exptl_absorpt_coefficient_mu 1.204
_exptl_absorpt_correction_T_max 0.8891
_exptl_absorpt_correction_T_min 0.5701
_exptl_absorpt_correction_type numerical
_exptl_absorpt_process_details 'Stoe XRED, XSHAPE'
_exptl_crystal_colour yellow
_exptl_crystal_density_diffrn 1.371
_exptl_crystal_density_method 'not measured'
_exptl_crystal_description prism
_exptl_crystal_F_000 2512
_exptl_crystal_size_max 0.133
_exptl_crystal_size_mid 0.087
_exptl_crystal_size_min 0.076
_refine_diff_density_max 2.731
_refine_diff_density_min -0.903
_refine_diff_density_rms 0.110
_refine_ls_extinction_method none
_refine_ls_goodness_of_fit_ref 1.083
_refine_ls_hydrogen_treatment constr
_refine_ls_matrix_type full
_refine_ls_number_parameters 312
_refine_ls_number_reflns 5197
_refine_ls_number_restraints 2
_refine_ls_restrained_S_all 1.084
_refine_ls_R_factor_all 0.0708
_refine_ls_R_factor_gt 0.0596
_refine_ls_shift/su_max 0.000
_refine_ls_shift/su_mean 0.000
_refine_ls_structure_factor_coef Fsqd
_refine_ls_weighting_details 'calc w=1/[\s^2^(Fo^2^)+(0.0675P)^2^+51.1837P] where P=(Fo^2^+2Fc^2^)/3'
_refine_ls_weighting_scheme calc
_refine_ls_wR_factor_gt 0.1530
_refine_ls_wR_factor_ref 0.1614
_reflns_number_gt 4322
_reflns_number_total 5197
_reflns_threshold_expression >2sigma(I)
_cod_data_source_file om200301v_si_002.cif
_cod_data_source_block sf92
_cod_original_cell_volume 5964.5(7)
_cod_original_sg_symbol_H-M C2/c
_cod_database_code 4064739

loop_
_symmetry_equiv_pos_as_xyz
'x, y, z'
'-x, y, -z+1/2'
'x+1/2, y+1/2, z'
'-x+1/2, y+1/2, -z+1/2'
'-x, -y, -z'
'x, -y, z-1/2'
'-x+1/2, -y+1/2, -z'
'x+1/2, -y+1/2, z-1/2'

loop_
_atom_site_label
_atom_site_type_symbol
_atom_site_fract_x
_atom_site_fract_y
_atom_site_fract_z
_atom_site_U_iso_or_equiv
_atom_site_adp_type
_atom_site_occupancy
_atom_site_symmetry_multiplicity
_atom_site_calc_flag
_atom_site_refinement_flags
_atom_site_disorder_assembly
_atom_site_disorder_group
B100 B 0.0951(3) 0.3025(3) 0.0492(5) 0.0367(14) Uani 1 1 d . . .
H100 H 0.0783 0.3424 -0.0179 0.044 Uiso 1 1 calc R . .
B101 B 0.0884(3) 0.1989(4) 0.0282(6) 0.0483(17) Uani 1 1 d . . .
H101 H 0.0673 0.1727 -0.0519 0.058 Uiso 1 1 calc R . .
N1 N 0.1193(2) -0.4542(3) -0.0086(5) 0.0479(13) Uani 1 1 d . . .
B102 B 0.0476(3) 0.2488(4) 0.0727(7) 0.0496(18) Uani 1 1 d . . .
H102 H 0.0003 0.2545 0.0181 0.060 Uiso 1 1 calc R . .
B103 B 0.0793(4) 0.2363(5) 0.2148(8) 0.057(2) Uani 1 1 d . . .
H103 H 0.0527 0.2344 0.2528 0.068 Uiso 1 1 calc R . .
B104 B 0.0794(4) 0.1622(4) 0.1328(8) 0.059(2) Uani 1 1 d . . .
H104 H 0.0527 0.1120 0.1178 0.070 Uiso 1 1 calc R . .
B105 B 0.1611(3) 0.3207(4) 0.1855(5) 0.0374(14) Uani 1 1 d . . .
H105 H 0.1864 0.3727 0.2057 0.045 Uiso 1 1 calc R . .
B106 B 0.0899(3) 0.3209(4) 0.1640(6) 0.0440(16) Uani 1 1 d . . .
H106 H 0.0701 0.3735 0.1683 0.053 Uiso 1 1 calc R . .
B107 B 0.1499(3) 0.1546(4) 0.1501(6) 0.0435(16) Uani 1 1 d . . .
H107 H 0.1678 0.1001 0.1472 0.052 Uiso 1 1 calc R . .
N2 N 0.0000 0.4261(6) 0.7500 0.060(2) Uani 1 2 d S . .
B108 B 0.1951(3) 0.2295(4) 0.2466(6) 0.0420(15) Uani 1 1 d . . .
H108 H 0.2419 0.2230 0.3052 0.050 Uiso 1 1 calc R . .
B109 B 0.1422(4) 0.1796(5) 0.2600(7) 0.058(2) Uani 1 1 d . . .
H109 H 0.1563 0.1401 0.3271 0.070 Uiso 1 1 calc R . .
B110 B 0.1486(4) 0.2774(5) 0.2812(6) 0.0514(19) Uani 1 1 d . . .
H110 H 0.1669 0.3016 0.3620 0.062 Uiso 1 1 calc R . .
N3 N 0.1229(3) -0.0820(5) 0.0436(6) 0.079(2) Uani 1 1 d . . .
C305 C 0.1298(5) -0.0815(6) 0.1507(8) 0.092(3) Uani 1 1 d . . .
H30A H 0.1417 -0.0320 0.1813 0.110 Uiso 1 1 calc R . .
H30B H 0.1607 -0.1158 0.1968 0.110 Uiso 1 1 calc R . .
C304 C 0.0753(6) 0.0018(9) -0.1210(9) 0.127(5) Uani 1 1 d D . .
H30C H 0.0484 0.0422 -0.1547 0.191 Uiso 1 1 calc R . .
H30D H 0.0617 -0.0411 -0.1672 0.191 Uiso 1 1 calc R . .
H30E H 0.1129 0.0162 -0.1082 0.191 Uiso 1 1 calc R . .
C300 C 0.1359(6) -0.2148(6) 0.0286(10) 0.113(4) Uani 1 1 d . . .
H30F H 0.1198 -0.2574 -0.0177 0.169 Uiso 1 1 calc R . .
H30G H 0.1369 -0.2240 0.0949 0.169 Uiso 1 1 calc R . .
H30H H 0.1747 -0.2060 0.0434 0.169 Uiso 1 1 calc R . .
C307 C 0.0797(4) -0.0159(5) -0.0214(8) 0.082(3) Uani 1 1 d D . .
H33A H 0.0412 -0.0288 -0.0353 0.099 Uiso 1 1 calc R . .
H33B H 0.0923 0.0283 0.0235 0.099 Uiso 1 1 calc R . .
C302 C 0.0980(4) -0.1461(5) -0.0270(7) 0.078(2) Uani 1 1 d . . .
H30I H 0.0963 -0.1369 -0.0945 0.094 Uiso 1 1 calc R . .
H30J H 0.0586 -0.1546 -0.0423 0.094 Uiso 1 1 calc R . .
C306 C 0.0738(5) -0.1035(7) 0.1507(10) 0.104(3) Uani 1 1 d . . .
H30K H 0.0812 -0.1020 0.2230 0.156 Uiso 1 1 calc R . .
H30L H 0.0623 -0.1530 0.1223 0.156 Uiso 1 1 calc R . .
H30M H 0.0431 -0.0691 0.1068 0.156 Uiso 1 1 calc R . .
C301 C 0.1821(4) -0.0593(7) 0.0584(9) 0.096(3) Uani 1 1 d . . .
H30N H 0.1794 -0.0590 -0.0103 0.144 Uiso 1 1 calc R . .
H30O H 0.2113 -0.0943 0.1052 0.144 Uiso 1 1 calc R . .
H30P H 0.1923 -0.0104 0.0896 0.144 Uiso 1 1 calc R . .
C200 C 0.0000 0.3661(7) 0.7500 0.055(2) Uani 1 2 d S . .
C201 C 0.0000 0.2800(6) 0.7500 0.063(3) Uani 1 2 d S . .
H20A H 0.0318 0.2622 0.8171 0.095 Uiso 0.50 1 calc PR . .
H20B H 0.0042 0.2622 0.6918 0.095 Uiso 0.50 1 calc PR . .
H20C H -0.0361 0.2622 0.7411 0.095 Uiso 0.50 1 calc PR . .
Cl1 Cl 0.2189(2) 0.1213(2) -0.0677(4) 0.0534(18) Uani 0.508(12) 1 d P A 2
C1 C 0.1926(8) 0.2853(10) -0.1255(16) 0.063(3) Uani 0.508(12) 1 d PD A 2
O1 O 0.1556(8) 0.3089(12) -0.1994(15) 0.063(3) Uani 0.508(12) 1 d PD A 2
Cl2 Cl 0.1700(2) 0.2944(3) -0.1793(5) 0.060(2) Uani 0.492(12) 1 d P A 1
C2 C 0.2298(10) 0.1552(10) -0.0448(19) 0.063(3) Uani 0.492(12) 1 d PD A 1
O2 O 0.2210(9) 0.0956(8) -0.0681(17) 0.063(3) Uani 0.492(12) 1 d PD A 1
C102 C 0.0894(3) -0.4921(4) 0.0427(6) 0.0477(15) Uani 1 1 d . . .
H10A H 0.0565 -0.5199 -0.0125 0.057 Uiso 1 1 calc R . .
H10B H 0.1163 -0.5278 0.0949 0.057 Uiso 1 1 calc R . .
C103 C 0.1382(3) -0.5140(4) -0.0569(6) 0.0539(16) Uani 1 1 d . . .
H10C H 0.1038 -0.5404 -0.1106 0.065 Uiso 1 1 calc R . .
H10D H 0.1622 -0.5495 -0.0008 0.065 Uiso 1 1 calc R . .
C106 C 0.1687(3) -0.4085(4) 0.0678(6) 0.0551(17) Uani 1 1 d . . .
H10E H 0.1855 -0.3846 0.0298 0.066 Uiso 1 1 calc R . .
H10F H 0.1545 -0.3696 0.0950 0.066 Uiso 1 1 calc R . .
C101 C 0.0679(3) -0.4421(4) 0.0980(6) 0.0593(18) Uani 1 1 d . . .
H10G H 0.0494 -0.4716 0.1275 0.089 Uiso 1 1 calc R . .
H10H H 0.0403 -0.4072 0.0470 0.089 Uiso 1 1 calc R . .
H10I H 0.1001 -0.4155 0.1549 0.089 Uiso 1 1 calc R . .
C100 C 0.0738(3) -0.4027(4) -0.1013(6) 0.0629(19) Uani 1 1 d . . .
H10J H 0.0409 -0.4319 -0.1514 0.094 Uiso 1 1 calc R . .
H10K H 0.0915 -0.3804 -0.1379 0.094 Uiso 1 1 calc R . .
H10L H 0.0613 -0.3644 -0.0715 0.094 Uiso 1 1 calc R . .
C105 C 0.2145(3) -0.4499(4) 0.1591(6) 0.065(2) Uani 1 1 d . . .
H10M H 0.2456 -0.4166 0.2047 0.098 Uiso 1 1 calc R . .
H10N H 0.2291 -0.4884 0.1333 0.098 Uiso 1 1 calc R . .
H10O H 0.1988 -0.4720 0.1994 0.098 Uiso 1 1 calc R . .
C104 C 0.1718(4) -0.4877(5) -0.1090(8) 0.078(3) Uani 1 1 d . . .
H10P H 0.1817 -0.5298 -0.1373 0.117 Uiso 1 1 calc R . .
H10Q H 0.2067 -0.4629 -0.0563 0.117 Uiso 1 1 calc R . .
H10R H 0.1481 -0.4538 -0.1664 0.117 Uiso 1 1 calc R . .
Ru1 Ru 0.2500 0.2500 0.0000 0.0344(2) Uani 1 2 d S . .
Sn1 Sn 0.179795(19) 0.24600(2) 0.07569(3) 0.04039(18) Uani 1 1 d . A .

loop_
_atom_site_aniso_label
_atom_site_aniso_U_11
_atom_site_aniso_U_22
_atom_site_aniso_U_33
_atom_site_aniso_U_23
_atom_site_aniso_U_13
_atom_site_aniso_U_12
B100 0.042(4) 0.033(3) 0.034(3) -0.001(3) 0.019(3) 0.000(3)
B101 0.046(4) 0.036(3) 0.054(4) -0.001(3) 0.020(3) -0.001(3)
N1 0.049(3) 0.045(3) 0.057(3) 0.009(2) 0.033(3) -0.001(2)
B102 0.043(4) 0.044(4) 0.061(5) 0.012(3) 0.027(4) 0.003(3)
B103 0.064(5) 0.059(5) 0.077(6) 0.025(4) 0.057(5) 0.017(4)
B104 0.053(5) 0.034(4) 0.096(6) 0.012(4) 0.042(5) -0.005(3)
B105 0.045(4) 0.035(3) 0.032(3) -0.002(3) 0.020(3) 0.003(3)
B106 0.052(4) 0.045(4) 0.048(4) 0.009(3) 0.035(4) 0.012(3)
B107 0.041(4) 0.032(3) 0.058(4) 0.003(3) 0.026(3) 0.000(3)
N2 0.067(6) 0.065(6) 0.039(4) 0.000 0.021(4) 0.000
B108 0.049(4) 0.041(3) 0.040(4) 0.006(3) 0.026(3) 0.013(3)
B109 0.068(5) 0.058(5) 0.070(5) 0.034(4) 0.050(5) 0.021(4)
B110 0.066(5) 0.058(4) 0.037(4) 0.009(3) 0.032(4) 0.024(4)
N3 0.050(4) 0.114(6) 0.068(4) -0.053(4) 0.028(3) -0.007(4)
C305 0.118(8) 0.088(6) 0.063(5) -0.010(5) 0.043(6) -0.009(6)
C304 0.103(9) 0.178(13) 0.091(8) -0.005(8) 0.042(7) 0.042(9)
C300 0.141(11) 0.076(6) 0.111(9) 0.014(6) 0.058(8) 0.033(7)
C307 0.089(7) 0.065(5) 0.093(7) 0.001(5) 0.047(6) 0.002(5)
C302 0.089(6) 0.077(5) 0.071(5) -0.016(4) 0.043(5) -0.013(5)
C306 0.108(8) 0.110(8) 0.123(9) -0.020(7) 0.081(8) -0.031(7)
C301 0.073(6) 0.114(8) 0.105(8) -0.041(6) 0.049(6) -0.027(6)
C200 0.043(5) 0.077(7) 0.032(5) 0.000 0.010(4) 0.000
C201 0.073(7) 0.055(5) 0.023(4) 0.000 -0.003(4) 0.000
Cl1 0.053(2) 0.051(4) 0.062(3) 0.002(3) 0.034(2) 0.014(3)
C1 0.070(6) 0.057(6) 0.071(6) 0.018(5) 0.042(5) 0.032(5)
O1 0.070(6) 0.057(6) 0.071(6) 0.018(5) 0.042(5) 0.032(5)
Cl2 0.053(4) 0.071(4) 0.057(4) 0.020(3) 0.029(3) 0.022(3)
C2 0.070(6) 0.057(6) 0.071(6) 0.018(5) 0.042(5) 0.032(5)
O2 0.070(6) 0.057(6) 0.071(6) 0.018(5) 0.042(5) 0.032(5)
C102 0.044(3) 0.049(3) 0.055(4) 0.009(3) 0.029(3) -0.002(3)
C103 0.055(4) 0.059(4) 0.051(4) 0.006(3) 0.030(3) 0.008(3)
C106 0.057(4) 0.053(4) 0.056(4) 0.000(3) 0.029(3) -0.005(3)
C101 0.064(4) 0.069(5) 0.059(4) 0.005(3) 0.041(4) -0.005(4)
C100 0.060(4) 0.073(5) 0.053(4) 0.012(4) 0.027(4) -0.006(4)
C105 0.058(4) 0.060(4) 0.058(4) -0.013(4) 0.017(4) -0.022(4)
C104 0.095(6) 0.084(6) 0.083(6) 0.029(5) 0.065(5) 0.030(5)
Ru1 0.0417(4) 0.0360(4) 0.0339(4) 0.0036(2) 0.0254(3) 0.0078(3)
Sn1 0.0506(3) 0.0378(3) 0.0482(3) -0.00021(17) 0.0364(2) 0.00307(18)

loop_
_atom_type_symbol
_atom_type_description
_atom_type_scat_dispersion_real
_atom_type_scat_dispersion_imag
_atom_type_scat_source
C C 0.0033 0.0016 'International Tables Vol C Tables 4.2.6.8 and 6.1.1.4'
H H 0.0000 0.0000 'International Tables Vol C Tables 4.2.6.8 and 6.1.1.4'
B B 0.0013 0.0007 'International Tables Vol C Tables 4.2.6.8 and 6.1.1.4'
N N 0.0061 0.0033 'International Tables Vol C Tables 4.2.6.8 and 6.1.1.4'
O O 0.0106 0.0060 'International Tables Vol C Tables 4.2.6.8 and 6.1.1.4'
Ru Ru -1.2594 0.8363 'International Tables Vol C Tables 4.2.6.8 and 6.1.1.4'
Sn Sn -0.6537 1.4246 'International Tables Vol C Tables 4.2.6.8 and 6.1.1.4'
Cl Cl 0.1484 0.1585 'International Tables Vol C Tables 4.2.6.8 and 6.1.1.4'

loop_
_geom_angle_atom_site_label_1
_geom_angle_atom_site_label_2
_geom_angle_atom_site_label_3
_geom_angle
_geom_angle_site_symmetry_1
_geom_angle_site_symmetry_3
B102 B100 B106 60.5(4) . .
B102 B100 B101 58.1(4) . .
B106 B100 B101 106.8(5) . .
B102 B100 B105 105.9(5) . .
B106 B100 B105 57.8(4) . .
B101 B100 B105 107.6(4) . .
B102 B100 Sn1 117.9(4) . .
B106 B100 Sn1 117.8(4) . .
B101 B100 Sn1 66.4(3) . .
B105 B100 Sn1 66.0(3) . .
B102 B101 B104 59.9(4) . .
B102 B101 B107 106.3(5) . .
B104 B101 B107 58.3(4) . .
B102 B101 B100 57.7(4) . .
B104 B101 B100 105.8(5) . .
B107 B101 B100 107.7(5) . .
B102 B101 Sn1 117.3(4) . .
B104 B101 Sn1 117.6(5) . .
B107 B101 Sn1 66.0(3) . .
B100 B101 Sn1 66.1(3) . .
C106 N1 C103 111.3(5) . .
C106 N1 C102 112.5(5) . .
C103 N1 C102 107.3(5) . .
C106 N1 C100 108.7(5) . .
C103 N1 C100 108.7(5) . .
C102 N1 C100 108.3(5) . .
B100 B102 B101 64.2(4) . .
B100 B102 B104 111.2(5) . .
B101 B102 B104 60.2(5) . .
B100 B102 B106 60.0(4) . .
B101 B102 B106 111.3(5) . .
B104 B102 B106 108.1(6) . .
B100 B102 B103 109.1(6) . .
B101 B102 B103 109.8(5) . .
B104 B102 B103 60.1(5) . .
B106 B102 B103 59.5(4) . .
B110 B103 B106 61.2(4) . .
B110 B103 B109 60.3(5) . .
B106 B103 B109 108.6(5) . .
B110 B103 B104 108.3(5) . .
B106 B103 B104 107.8(5) . .
B109 B103 B104 59.5(5) . .
B110 B103 B102 108.6(5) . .
B106 B103 B102 59.9(4) . .
B109 B103 B102 107.1(6) . .
B104 B103 B102 59.4(5) . .
B109 B104 B102 108.5(6) . .
B109 B104 B107 59.7(4) . .
B102 B104 B107 110.2(5) . .
B109 B104 B101 110.6(5) . .
B102 B104 B101 59.8(4) . .
B107 B104 B101 63.3(4) . .
B109 B104 B103 60.1(5) . .
B102 B104 B103 60.5(5) . .
B107 B104 B103 109.2(6) . .
B101 B104 B103 109.8(5) . .
B110 B105 B106 61.1(4) . .
B110 B105 B108 58.8(4) . .
B106 B105 B108 107.7(5) . .
B110 B105 B100 107.0(5) . .
B106 B105 B100 57.9(4) . .
B108 B105 B100 108.2(4) . .
B110 B105 Sn1 118.5(4) . .
B106 B105 Sn1 118.2(4) . .
B108 B105 Sn1 66.0(3) . .
B100 B105 Sn1 66.2(3) . .
B105 B106 B100 64.3(4) . .
B105 B106 B103 108.3(5) . .
B100 B106 B103 109.7(5) . .
B105 B106 B102 110.3(5) . .
B100 B106 B102 59.5(4) . .
B103 B106 B102 60.6(5) . .
B105 B106 B110 59.4(4) . .
B100 B106 B110 110.7(5) . .
B103 B106 B110 58.9(5) . .
B102 B106 B110 107.5(5) . .
B109 B107 B104 60.0(5) . .
B109 B107 B101 106.9(5) . .
B104 B107 B101 58.4(4) . .
B109 B107 B108 58.2(4) . .
B104 B107 B108 106.4(5) . .
B101 B107 B108 108.6(4) . .
B109 B107 Sn1 117.9(4) . .
B104 B107 Sn1 118.3(4) . .
B101 B107 Sn1 66.8(3) . .
B108 B107 Sn1 66.0(3) . .
B109 B108 B110 60.0(5) . .
B109 B108 B105 106.0(5) . .
B110 B108 B105 57.9(4) . .
B109 B108 B107 58.0(5) . .
B110 B108 B107 106.3(5) . .
B105 B108 B107 107.9(5) . .
B109 B108 Sn1 118.1(5) . .
B110 B108 Sn1 118.3(4) . .
B105 B108 Sn1 66.6(3) . .
B107 B108 Sn1 66.4(3) . .
B107 B109 B108 63.8(4) . .
B107 B109 B104 60.3(5) . .
B108 B109 B104 111.1(5) . .
B107 B109 B110 111.2(5) . .
B108 B109 B110 60.3(4) . .
B104 B109 B110 108.1(5) . .
B107 B109 B103 109.9(6) . .
B108 B109 B103 109.2(5) . .
B104 B109 B103 60.4(5) . .
B110 B109 B103 59.2(5) . .
B103 B110 B105 109.2(5) . .
B103 B110 B109 60.5(5) . .
B105 B110 B109 110.0(5) . .
B103 B110 B108 109.8(6) . .
B105 B110 B108 63.3(4) . .
B109 B110 B108 59.7(4) . .
B103 B110 B106 59.9(4) . .
B105 B110 B106 59.5(4) . .
B109 B110 B106 107.8(6) . .
B108 B110 B106 110.0(5) . .
C302 N3 C305 120.7(8) . .
C302 N3 C301 112.2(7) . .
C305 N3 C301 106.8(7) . .
C302 N3 C307 104.0(7) . .
C305 N3 C307 106.3(7) . .
C301 N3 C307 105.6(8) . .
N3 C305 C306 113.7(8) . .
C304 C307 N3 115.0(9) . .
N3 C302 C300 109.0(8) . .
N2 C200 C201 180.000(4) . .
O1 C1 Ru1 175(2) . .
O2 C2 Ru1 176(2) . .
C101 C102 N1 116.1(5) . .
N1 C103 C104 115.9(6) . .
C105 C106 N1 114.3(6) . .
C1 Ru1 C1 180.0(14) 7 .
C1 Ru1 C2 88.5(10) 7 .
C1 Ru1 C2 91.5(10) . .
C1 Ru1 C2 91.5(10) 7 7
C1 Ru1 C2 88.5(10) . 7
C2 Ru1 C2 180.0(4) . 7
C1 Ru1 Cl1 90.6(7) 7 .
C1 Ru1 Cl1 89.4(7) . .
C2 Ru1 Cl1 2.1(8) . .
C2 Ru1 Cl1 177.9(8) 7 .
C1 Ru1 Cl1 89.4(7) 7 7
C1 Ru1 Cl1 90.6(7) . 7
C2 Ru1 Cl1 177.9(8) . 7
C2 Ru1 Cl1 2.1(8) 7 7
Cl1 Ru1 Cl1 180.00(7) . 7
C1 Ru1 Cl2 2.4(6) 7 7
C1 Ru1 Cl2 177.6(6) . 7
C2 Ru1 Cl2 90.6(8) . 7
C2 Ru1 Cl2 89.4(8) 7 7
Cl1 Ru1 Cl2 92.75(19) . 7
Cl1 Ru1 Cl2 87.25(19) 7 7
C1 Ru1 Cl2 177.6(6) 7 .
C1 Ru1 Cl2 2.4(6) . .
C2 Ru1 Cl2 89.4(8) . .
C2 Ru1 Cl2 90.6(8) 7 .
Cl1 Ru1 Cl2 87.25(19) . .
Cl1 Ru1 Cl2 92.75(19) 7 .
Cl2 Ru1 Cl2 180.0(3) 7 .
C1 Ru1 Sn1 89.5(6) 7 .
C1 Ru1 Sn1 90.5(6) . .
C2 Ru1 Sn1 88.7(6) . .
C2 Ru1 Sn1 91.3(6) 7 .
Cl1 Ru1 Sn1 88.45(11) . .
Cl1 Ru1 Sn1 91.55(11) 7 .
Cl2 Ru1 Sn1 88.44(13) 7 .
Cl2 Ru1 Sn1 91.56(13) . .
C1 Ru1 Sn1 90.5(6) 7 7
C1 Ru1 Sn1 89.5(6) . 7
C2 Ru1 Sn1 91.3(6) . 7
C2 Ru1 Sn1 88.7(6) 7 7
Cl1 Ru1 Sn1 91.55(11) . 7
Cl1 Ru1 Sn1 88.45(11) 7 7
Cl2 Ru1 Sn1 91.56(13) 7 7
Cl2 Ru1 Sn1 88.44(13) . 7
Sn1 Ru1 Sn1 180.000(19) . 7
B108 Sn1 B107 47.6(3) . .
B108 Sn1 B105 47.3(2) . .
B107 Sn1 B105 81.0(2) . .
B108 Sn1 B100 81.6(2) . .
B107 Sn1 B100 81.1(2) . .
B105 Sn1 B100 47.8(2) . .
B108 Sn1 B101 81.5(3) . .
B107 Sn1 B101 47.2(3) . .
B105 Sn1 B101 81.3(3) . .
B100 Sn1 B101 47.5(2) . .
B108 Sn1 Ru1 132.98(19) . .
B107 Sn1 Ru1 135.01(18) . .
B105 Sn1 Ru1 136.38(17) . .
B100 Sn1 Ru1 140.03(16) . .
B101 Sn1 Ru1 139.1(2) . .

loop_
_geom_bond_atom_site_label_1
_geom_bond_atom_site_label_2
_geom_bond_distance
_geom_bond_site_symmetry_2
B100 B102 1.762(10) .
B100 B106 1.769(9) .
B100 B101 1.877(10) .
B100 B105 1.882(9) .
B100 Sn1 2.327(7) .
B101 B102 1.769(11) .
B101 B104 1.777(12) .
B101 B107 1.864(10) .
B101 Sn1 2.333(8) .
N1 C106 1.462(9) .
N1 C103 1.504(9) .
N1 C102 1.506(8) .
N1 C100 1.568(9) .
B102 B104 1.771(10) .
B102 B106 1.779(11) .
B102 B103 1.792(12) .
B103 B110 1.755(13) .
B103 B106 1.772(10) .
B103 B109 1.779(11) .
B103 B104 1.784(13) .
B104 B109 1.770(14) .
B104 B107 1.775(11) .
B105 B110 1.764(10) .
B105 B106 1.766(10) .
B105 B108 1.860(9) .
B105 Sn1 2.322(6) .
B106 B110 1.795(10) .
B107 B109 1.764(11) .
B107 B108 1.867(10) .
B107 Sn1 2.319(7) .
N2 C200 1.078(13) .
B108 B109 1.769(11) .
B108 B110 1.780(10) .
B108 Sn1 2.311(7) .
B109 B110 1.774(12) .
N3 C302 1.452(10) .
N3 C305 1.466(11) .
N3 C301 1.538(11) .
N3 C307 1.586(12) .
C305 C306 1.550(14) .
C304 C307 1.421(12) .
C300 C302 1.537(13) .
C200 C201 1.543(16) .
Cl1 Ru1 2.479(5) .
C1 O1 1.103(19) .
C1 Ru1 1.788(18) .
Cl2 Ru1 2.500(5) .
C2 O2 1.11(2) .
C2 Ru1 1.802(19) .
C102 C101 1.500(10) .
C103 C104 1.514(10) .
C106 C105 1.462(10) .
Ru1 C1 1.788(18) 7
Ru1 C2 1.802(19) 7
Ru1 Cl1 2.479(5) 7
Ru1 Cl2 2.500(5) 7
Ru1 Sn1 2.6171(4) .
Ru1 Sn1 2.6171(4) 7
